data_7129466
loop_
_publ_author_name
'Fan, Jun'
'Quek, Shina'
'Yang, Ming-Chung'
'Zhang, Zheng-Feng'
'Su, Ming-Der'
'So, Cheuk-Wai'

_publ_section_title
;
 Reversible CO2 activation by a N-phosphinoamidinato digermyne
;
_journal_name_full 'Chemical Communications'
_journal_paper_doi 10.1039/D1CC05391D
_journal_year 2022
_chemical_formula_sum 'C27 H40 Cl Ge N2 P'
_chemical_formula_weight 531.62
_space_group_crystal_system orthorhombic
_space_group_IT_number 33
_space_group_name_Hall 'P 2c -2n'
_space_group_name_H-M_alt 'P n a 21'
_atom_sites_solution_hydrogens geom
_atom_sites_solution_primary dual
_audit_update_record
;
2021-09-13 deposited with the CCDC.	2021-12-17 downloaded from the CCDC.
;
_cell_angle_alpha 90
_cell_angle_beta 90
_cell_angle_gamma 90
_cell_formula_units_Z 4
_cell_length_a 15.8519(13)
_cell_length_b 10.8312(8)
_cell_length_c 16.0462(12)
_cell_measurement_reflns_used 2698
_cell_measurement_temperature 100.(2)
_cell_measurement_theta_max 28.1056
_cell_measurement_theta_min 2.5698
_cell_volume 2755.1(4)
_computing_cell_refinement 'SAINT V8.38A (Bruker AXS Inc., 2017)'
_computing_data_collection 'APEX3 (Bruker AXS Inc., 2018)'
_computing_data_reduction 'SAINT V8.38A (Bruker AXS Inc., 2017)'
_computing_molecular_graphics 'XP (Bruker AXS Inc., 2018)'
_computing_publication_material 'APEX3 (Bruker AXS Inc., 2018)'
_computing_structure_refinement 'SHELXL-2017/1 (Sheldrick, 2017)'
_computing_structure_solution 'XT, VERSION 2014/5'
_diffrn_ambient_temperature 100.(2)
_diffrn_detector_area_resol_mean 7.4074
_diffrn_measured_fraction_theta_full 0.998
_diffrn_measured_fraction_theta_max 0.998
_diffrn_measurement_device_type 'Photon II CPADs detector'
_diffrn_measurement_method 'phi and omega scans'
_diffrn_radiation_monochromator 'Multilayer Mirror'
_diffrn_radiation_type MoK\a
_diffrn_radiation_wavelength 0.71073
_diffrn_reflns_av_unetI/netI 0.1739
_diffrn_reflns_limit_h_max 23
_diffrn_reflns_limit_h_min 0
_diffrn_reflns_limit_k_max 15
_diffrn_reflns_limit_k_min -15
_diffrn_reflns_limit_l_max 0
_diffrn_reflns_limit_l_min -23
_diffrn_reflns_number 8578
_diffrn_reflns_theta_full 31.50
_diffrn_reflns_theta_max 31.50
_diffrn_reflns_theta_min 2.27
_diffrn_source 'Incoatec microfocus source'
_diffrn_source_type 'Bruker D8 Quest'
_exptl_absorpt_coefficient_mu 1.284
_exptl_absorpt_correction_T_max 0.86
_exptl_absorpt_correction_T_min 0.19
_exptl_absorpt_correction_type multi-scan
_exptl_absorpt_process_details 'TWINABS - Bruker AXS scaling for twinned crystals - Version 2012/1'
_exptl_crystal_colour colourless
_exptl_crystal_density_diffrn 1.282
_exptl_crystal_density_method 'not measured'
_exptl_crystal_description block
_exptl_crystal_F_000 1120
_exptl_crystal_size_max 0.240
_exptl_crystal_size_mid 0.220
_exptl_crystal_size_min 0.120
_refine_diff_density_max 1.278
_refine_diff_density_min -1.638
_refine_ls_abs_structure_details
;

No quotients, so Flack parameter determined by classical intensity fit
;
_refine_ls_abs_structure_Flack 0.102(16)
_refine_ls_extinction_method none
_refine_ls_goodness_of_fit_ref 0.993
_refine_ls_hydrogen_treatment constr
_refine_ls_matrix_type full
_refine_ls_number_parameters 300
_refine_ls_number_reflns 8578
_refine_ls_number_restraints 1
_refine_ls_restrained_S_all 0.993
_refine_ls_R_factor_all 0.1342
_refine_ls_R_factor_gt 0.0891
_refine_ls_shift/su_max 0.000
_refine_ls_shift/su_mean 0.000
_refine_ls_structure_factor_coef Fsqd
_refine_ls_weighting_details 'w=1/[\s^2^(Fo^2^)+(0.1169P)^2^] where P=(Fo^2^+2Fc^2^)/3'
_refine_ls_weighting_scheme calc
_refine_ls_wR_factor_gt 0.2074
_refine_ls_wR_factor_ref 0.2518
_reflns_number_gt 5583
_reflns_number_total 8578
_reflns_threshold_expression 'I > 2\s(I)'
_cod_data_source_file d1cc05391d2.cif
_cod_data_source_block scw2101m_0m_5
_cod_depositor_comments
;
The following automatic conversions were performed:

data item '_exptl_absorpt_correction_type' value 'Multi-Scan' was
changed to 'multi-scan' in accordance with the
/home/data/users/saulius/crontab/automatic-downloads/rss-feeds/RSC/lib/dictionaries/cif_core.dic
dictionary named 'cif_core.dic' version 2.4.2 last updated on
2011-04-26.

Automatic conversion script
Id: cif_fix_values 7556 2019-12-06 15:28:31Z antanas 
;
_cod_database_code 7129466

loop_
_space_group_symop_operation_xyz
'x, y, z'
'-x, -y, z+1/2'
'x+1/2, -y+1/2, z'
'-x+1/2, y+1/2, z+1/2'

loop_
_atom_site_type_symbol
_atom_site_label
_atom_site_fract_x
_atom_site_fract_y
_atom_site_fract_z
_atom_site_U_iso_or_equiv
_atom_site_adp_type
_atom_site_calc_flag
_atom_site_refinement_flags_adp
_atom_site_refinement_flags_occupancy
_atom_site_refinement_flags_posn
_atom_site_occupancy
_atom_site_disorder_assembly
_atom_site_disorder_group
C C1 0.8240(5) 0.5260(7) 0.5202(5) 0.0211(14) Uani d . . . 1 . .
C C2 0.8852(5) 0.5856(8) 0.4713(5) 0.0233(17) Uani d . . . 1 . .
C C3 0.9641(5) 0.6106(8) 0.5077(6) 0.0284(18) Uani d . . . 1 . .
H H3 1.005585 0.653469 0.476289 0.034 Uiso calc U . R 1 . .
C C4 0.9827(5) 0.5740(9) 0.5884(6) 0.032(2) Uani d . . . 1 . .
H H4 1.036173 0.592009 0.612102 0.039 Uiso calc U . R 1 . .
C C5 0.9231(5) 0.5115(9) 0.6337(6) 0.0297(19) Uani d . . . 1 . .
H H5 0.937243 0.483131 0.688004 0.036 Uiso calc U . R 1 . .
C C6 0.8424(5) 0.4881(7) 0.6029(5) 0.0218(15) Uani d . . . 1 . .
C C7 0.7799(5) 0.4228(8) 0.6597(5) 0.0245(16) Uani d . . . 1 . .
H H7 0.724346 0.420319 0.630146 0.029 Uiso calc U . R 1 . .
C C8 0.8060(8) 0.2893(9) 0.6778(7) 0.039(2) Uani d . . . 1 . .
H H8A 0.813388 0.244726 0.625197 0.058 Uiso calc U . R 1 . .
H H8B 0.76206 0.248876 0.711032 0.058 Uiso calc U . R 1 . .
H H8C 0.85921 0.288937 0.708905 0.058 Uiso calc U . R 1 . .
C C9 0.7671(6) 0.4923(9) 0.7412(6) 0.0300(18) Uani d . . . 1 . .
H H9A 0.81946 0.490485 0.7736 0.045 Uiso calc U . R 1 . .
H H9B 0.721803 0.453027 0.773197 0.045 Uiso calc U . R 1 . .
H H9C 0.751767 0.578139 0.729169 0.045 Uiso calc U . R 1 . .
C C10 0.8718(6) 0.6254(9) 0.3816(6) 0.0287(17) Uani d . . . 1 . .
H H10 0.813135 0.602751 0.364574 0.034 Uiso calc U . R 1 . .
C C11 0.9347(7) 0.5600(10) 0.3227(7) 0.038(2) Uani d . . . 1 . .
H H11A 0.920059 0.578781 0.2647 0.058 Uiso calc U . R 1 . .
H H11B 0.931791 0.470591 0.331627 0.058 Uiso calc U . R 1 . .
H H11C 0.991988 0.589136 0.334331 0.058 Uiso calc U . R 1 . .
C C12 0.8824(6) 0.7642(9) 0.3726(8) 0.038(2) Uani d . . . 1 . .
H H12A 0.843356 0.806485 0.410332 0.057 Uiso calc U . R 1 . .
H H12B 0.870295 0.788469 0.314988 0.057 Uiso calc U . R 1 . .
H H12C 0.940525 0.787163 0.386629 0.057 Uiso calc U . R 1 . .
C C13 0.6808(5) 0.5830(7) 0.4721(5) 0.0221(16) Uani d . . . 1 . .
C C14 0.6943(5) 0.7138(8) 0.4965(6) 0.0232(16) Uani d . . . 1 . .
C C15 0.7198(5) 0.7465(8) 0.5768(6) 0.0260(17) Uani d . . . 1 . .
H H15 0.732153 0.683932 0.616394 0.031 Uiso calc U . R 1 . .
C C16 0.7273(6) 0.8695(10) 0.5991(7) 0.0318(19) Uani d . . . 1 . .
H H16 0.743461 0.890752 0.654252 0.038 Uiso calc U . R 1 . .
C C17 0.7115(6) 0.9615(8) 0.5416(6) 0.0287(18) Uani d . . . 1 . .
H H17 0.718278 1.045765 0.556575 0.034 Uiso calc U . R 1 . .
C C18 0.6853(5) 0.9298(7) 0.4611(7) 0.0278(16) Uani d . . . 1 . .
H H18 0.674165 0.992377 0.421132 0.033 Uiso calc U . R 1 . .
C C19 0.6755(6) 0.8056(7) 0.4400(5) 0.0263(18) Uani d . . . 1 . .
H H19 0.655711 0.784073 0.38601 0.032 Uiso calc U . R 1 . .
C C20 0.5091(5) 0.3560(9) 0.4893(6) 0.0260(16) Uani d . . . 1 . .
C C21 0.5517(6) 0.3586(10) 0.5756(6) 0.0325(19) Uani d . . . 1 . .
H H21A 0.567694 0.443578 0.589337 0.049 Uiso calc U . R 1 . .
H H21B 0.602213 0.306455 0.574615 0.049 Uiso calc U . R 1 . .
H H21C 0.512278 0.327421 0.617658 0.049 Uiso calc U . R 1 . .
C C22 0.4837(5) 0.2238(8) 0.4681(6) 0.030(2) Uani d . . . 1 . .
H H22A 0.534311 0.172142 0.464587 0.045 Uiso calc U . R 1 . .
H H22B 0.454134 0.222699 0.414503 0.045 Uiso calc U . R 1 . .
H H22C 0.446361 0.191778 0.511725 0.045 Uiso calc U . R 1 . .
C C23 0.4319(6) 0.4418(9) 0.4928(7) 0.033(2) Uani d . . . 1 . .
H H23A 0.393431 0.413652 0.536587 0.05 Uiso calc U . R 1 . .
H H23B 0.40276 0.440352 0.43893 0.05 Uiso calc U . R 1 . .
H H23C 0.450473 0.526221 0.505001 0.05 Uiso calc U . R 1 . .
C C24 0.5563(5) 0.4020(8) 0.3025(5) 0.0259(17) Uani d . . . 1 . .
C C25 0.6089(6) 0.4979(9) 0.2573(5) 0.0275(17) Uani d . . . 1 . .
H H25A 0.59527 0.49631 0.197737 0.041 Uiso calc U . R 1 . .
H H25B 0.668936 0.479349 0.264964 0.041 Uiso calc U . R 1 . .
H H25C 0.596547 0.579913 0.279959 0.041 Uiso calc U . R 1 . .
C C26 0.4620(6) 0.4326(9) 0.2891(6) 0.0311(19) Uani d . . . 1 . .
H H26A 0.450315 0.515987 0.309793 0.047 Uiso calc U . R 1 . .
H H26B 0.427186 0.372868 0.319382 0.047 Uiso calc U . R 1 . .
H H26C 0.448778 0.42844 0.229468 0.047 Uiso calc U . R 1 . .
C C27 0.5735(6) 0.2726(8) 0.2680(6) 0.0297(18) Uani d . . . 1 . .
H H27A 0.536868 0.212725 0.296082 0.045 Uiso calc U . R 1 . .
H H27B 0.632641 0.250697 0.277695 0.045 Uiso calc U . R 1 . .
H H27C 0.561867 0.271487 0.207972 0.045 Uiso calc U . R 1 . .
Cl Cl1 0.78952(14) 0.3205(2) 0.33065(16) 0.0317(5) Uani d . . . 1 . .
Ge Ge1 0.72426(5) 0.31913(7) 0.45843(6) 0.0235(2) Uani d . . . 1 . .
N N1 0.7417(4) 0.4949(6) 0.4863(5) 0.0215(13) Uani d . . . 1 . .
N N2 0.6078(4) 0.5574(6) 0.4369(4) 0.0214(13) Uani d . . . 1 . .
P P1 0.59028(12) 0.40944(19) 0.41406(14) 0.0214(4) Uani d . . . 1 . .

loop_
_atom_site_aniso_label
_atom_site_aniso_U_11
_atom_site_aniso_U_22
_atom_site_aniso_U_33
_atom_site_aniso_U_12
_atom_site_aniso_U_13
_atom_site_aniso_U_23
C1 0.018(3) 0.022(3) 0.024(3) 0.000(3) 0.003(3) -0.005(3)
C2 0.017(3) 0.023(3) 0.029(5) 0.004(3) 0.004(3) -0.001(3)
C3 0.018(4) 0.034(5) 0.033(4) -0.007(3) 0.005(3) -0.006(4)
C4 0.012(4) 0.048(6) 0.036(5) 0.001(3) -0.002(3) -0.012(4)
C5 0.018(4) 0.037(5) 0.034(4) 0.004(3) -0.004(3) -0.010(4)
C6 0.013(3) 0.024(4) 0.029(4) 0.001(3) 0.000(3) 0.000(3)
C7 0.021(4) 0.030(4) 0.023(4) 0.002(3) 0.000(3) 0.000(3)
C8 0.047(6) 0.031(5) 0.040(5) 0.001(4) 0.005(5) -0.002(4)
C9 0.025(4) 0.034(5) 0.031(4) -0.001(3) 0.006(4) -0.001(4)
C10 0.024(4) 0.031(4) 0.032(4) -0.004(3) 0.004(3) 0.002(3)
C11 0.032(5) 0.044(6) 0.039(5) -0.001(4) 0.006(4) 0.004(4)
C12 0.024(4) 0.032(5) 0.058(6) 0.000(4) 0.007(4) 0.013(4)
C13 0.021(4) 0.020(3) 0.025(4) 0.002(3) 0.002(3) 0.004(3)
C14 0.013(3) 0.023(4) 0.033(4) 0.000(3) -0.001(3) 0.000(3)
C15 0.024(4) 0.025(4) 0.029(4) 0.006(3) -0.008(3) -0.003(3)
C16 0.024(4) 0.036(5) 0.036(5) 0.005(4) -0.008(4) -0.006(4)
C17 0.025(4) 0.023(4) 0.038(5) 0.002(3) -0.004(4) -0.003(4)
C18 0.023(4) 0.028(4) 0.033(4) 0.003(3) 0.002(4) 0.001(4)
C19 0.027(4) 0.022(4) 0.030(5) 0.002(3) 0.000(3) -0.003(3)
C20 0.018(4) 0.034(4) 0.026(4) -0.002(3) 0.000(3) 0.002(3)
C21 0.023(4) 0.042(5) 0.032(5) -0.006(4) -0.001(4) 0.004(4)
C22 0.021(4) 0.029(4) 0.040(6) -0.007(3) 0.000(4) 0.004(4)
C23 0.022(4) 0.038(5) 0.040(5) 0.002(4) 0.014(4) 0.001(4)
C24 0.023(4) 0.027(4) 0.028(4) 0.004(3) -0.008(3) -0.002(3)
C25 0.024(4) 0.033(4) 0.025(4) -0.002(3) 0.001(3) 0.003(3)
C26 0.023(4) 0.035(5) 0.035(5) -0.001(3) -0.005(4) 0.000(4)
C27 0.027(4) 0.026(4) 0.036(4) 0.003(3) -0.003(4) -0.008(4)
Cl1 0.0222(9) 0.0370(12) 0.0360(11) 0.0042(8) 0.0006(8) -0.0073(9)
Ge1 0.0195(4) 0.0207(4) 0.0305(4) 0.0009(3) -0.0030(4) -0.0003(4)
N1 0.019(3) 0.021(3) 0.025(3) 0.000(2) 0.001(3) -0.002(2)
N2 0.015(3) 0.024(3) 0.025(3) 0.001(2) 0.002(2) -0.003(2)
P1 0.0154(8) 0.0243(9) 0.0244(9) -0.0011(7) 0.0004(7) -0.0006(8)

loop_
_atom_type_symbol
_atom_type_description
_atom_type_scat_dispersion_real
_atom_type_scat_dispersion_imag
_atom_type_scat_source
C C 0.0033 0.0016 'International Tables Vol C Tables 4.2.6.8 and 6.1.1.4'
H H 0.0000 0.0000 'International Tables Vol C Tables 4.2.6.8 and 6.1.1.4'
Cl Cl 0.1484 0.1585 'International Tables Vol C Tables 4.2.6.8 and 6.1.1.4'
Ge Ge 0.1547 1.8001 'International Tables Vol C Tables 4.2.6.8 and 6.1.1.4'
N N 0.0061 0.0033 'International Tables Vol C Tables 4.2.6.8 and 6.1.1.4'
P P 0.1023 0.0942 'International Tables Vol C Tables 4.2.6.8 and 6.1.1.4'

loop_
_geom_angle_atom_site_label_1
_geom_angle_atom_site_label_2
_geom_angle_atom_site_label_3
_geom_angle_site_symmetry_1
_geom_angle_site_symmetry_3
_geom_angle
_geom_angle_publ_flag
C2 C1 C6 . . 120.9(7) ?
C2 C1 N1 . . 121.2(7) ?
C6 C1 N1 . . 117.9(7) ?
C1 C2 C3 . . 118.0(8) ?
C1 C2 C10 . . 124.3(8) ?
C3 C2 C10 . . 117.7(8) ?
C4 C3 C2 . . 121.5(8) ?
C4 C3 H3 . . 119.3 ?
C2 C3 H3 . . 119.3 ?
C5 C4 C3 . . 119.4(8) ?
C5 C4 H4 . . 120.3 ?
C3 C4 H4 . . 120.3 ?
C4 C5 C6 . . 122.2(9) ?
C4 C5 H5 . . 118.9 ?
C6 C5 H5 . . 118.9 ?
C5 C6 C1 . . 117.9(8) ?
C5 C6 C7 . . 118.0(8) ?
C1 C6 C7 . . 124.1(7) ?
C6 C7 C9 . . 111.8(7) ?
C6 C7 C8 . . 112.1(8) ?
C9 C7 C8 . . 109.8(8) ?
C6 C7 H7 . . 107.6 ?
C9 C7 H7 . . 107.6 ?
C8 C7 H7 . . 107.6 ?
C7 C8 H8A . . 109.5 ?
C7 C8 H8B . . 109.5 ?
H8A C8 H8B . . 109.5 ?
C7 C8 H8C . . 109.5 ?
H8A C8 H8C . . 109.5 ?
H8B C8 H8C . . 109.5 ?
C7 C9 H9A . . 109.5 ?
C7 C9 H9B . . 109.5 ?
H9A C9 H9B . . 109.5 ?
C7 C9 H9C . . 109.5 ?
H9A C9 H9C . . 109.5 ?
H9B C9 H9C . . 109.5 ?
C2 C10 C12 . . 110.8(8) ?
C2 C10 C11 . . 111.1(8) ?
C12 C10 C11 . . 108.9(8) ?
C2 C10 H10 . . 108.7 ?
C12 C10 H10 . . 108.7 ?
C11 C10 H10 . . 108.7 ?
C10 C11 H11A . . 109.5 ?
C10 C11 H11B . . 109.5 ?
H11A C11 H11B . . 109.5 ?
C10 C11 H11C . . 109.5 ?
H11A C11 H11C . . 109.5 ?
H11B C11 H11C . . 109.5 ?
C10 C12 H12A . . 109.5 ?
C10 C12 H12B . . 109.5 ?
H12A C12 H12B . . 109.5 ?
C10 C12 H12C . . 109.5 ?
H12A C12 H12C . . 109.5 ?
H12B C12 H12C . . 109.5 ?
N2 C13 N1 . . 122.7(7) ?
N2 C13 C14 . . 116.1(7) ?
N1 C13 C14 . . 121.2(7) ?
C19 C14 C15 . . 119.1(8) ?
C19 C14 C13 . . 118.9(8) ?
C15 C14 C13 . . 121.8(8) ?
C16 C15 C14 . . 120.5(8) ?
C16 C15 H15 . . 119.7 ?
C14 C15 H15 . . 119.7 ?
C17 C16 C15 . . 120.4(9) ?
C17 C16 H16 . . 119.8 ?
C15 C16 H16 . . 119.8 ?
C16 C17 C18 . . 119.6(8) ?
C16 C17 H17 . . 120.2 ?
C18 C17 H17 . . 120.2 ?
C19 C18 C17 . . 119.6(8) ?
C19 C18 H18 . . 120.2 ?
C17 C18 H18 . . 120.2 ?
C14 C19 C18 . . 120.7(8) ?
C14 C19 H19 . . 119.6 ?
C18 C19 H19 . . 119.6 ?
C22 C20 C23 . . 111.5(7) ?
C22 C20 C21 . . 109.4(8) ?
C23 C20 C21 . . 107.7(8) ?
C22 C20 P1 . . 109.3(6) ?
C23 C20 P1 . . 112.7(6) ?
C21 C20 P1 . . 105.9(6) ?
C20 C21 H21A . . 109.5 ?
C20 C21 H21B . . 109.5 ?
H21A C21 H21B . . 109.5 ?
C20 C21 H21C . . 109.5 ?
H21A C21 H21C . . 109.5 ?
H21B C21 H21C . . 109.5 ?
C20 C22 H22A . . 109.5 ?
C20 C22 H22B . . 109.5 ?
H22A C22 H22B . . 109.5 ?
C20 C22 H22C . . 109.5 ?
H22A C22 H22C . . 109.5 ?
H22B C22 H22C . . 109.5 ?
C20 C23 H23A . . 109.5 ?
C20 C23 H23B . . 109.5 ?
H23A C23 H23B . . 109.5 ?
C20 C23 H23C . . 109.5 ?
H23A C23 H23C . . 109.5 ?
H23B C23 H23C . . 109.5 ?
C25 C24 C27 . . 110.8(8) ?
C25 C24 C26 . . 108.5(7) ?
C27 C24 C26 . . 108.5(7) ?
C25 C24 P1 . . 105.7(6) ?
C27 C24 P1 . . 109.6(6) ?
C26 C24 P1 . . 113.7(6) ?
C24 C25 H25A . . 109.5 ?
C24 C25 H25B . . 109.5 ?
H25A C25 H25B . . 109.5 ?
C24 C25 H25C . . 109.5 ?
H25A C25 H25C . . 109.5 ?
H25B C25 H25C . . 109.5 ?
C24 C26 H26A . . 109.5 ?
C24 C26 H26B . . 109.5 ?
H26A C26 H26B . . 109.5 ?
C24 C26 H26C . . 109.5 ?
H26A C26 H26C . . 109.5 ?
H26B C26 H26C . . 109.5 ?
C24 C27 H27A . . 109.5 ?
C24 C27 H27B . . 109.5 ?
H27A C27 H27B . . 109.5 ?
C24 C27 H27C . . 109.5 ?
H27A C27 H27C . . 109.5 ?
H27B C27 H27C . . 109.5 ?
N1 Ge1 Cl1 . . 97.6(2) ?
N1 Ge1 P1 . . 78.6(2) ?
Cl1 Ge1 P1 . . 97.40(8) ?
C13 N1 C1 . . 122.0(7) ?
C13 N1 Ge1 . . 122.2(6) ?
C1 N1 Ge1 . . 115.7(5) ?
C13 N2 P1 . . 116.3(6) ?
N2 P1 C20 . . 105.8(4) ?
N2 P1 C24 . . 107.5(4) ?
C20 P1 C24 . . 114.1(4) ?
N2 P1 Ge1 . . 100.1(2) ?
C20 P1 Ge1 . . 106.7(3) ?
C24 P1 Ge1 . . 120.8(3) ?

loop_
_geom_bond_atom_site_label_1
_geom_bond_atom_site_label_2
_geom_bond_site_symmetry_2
_geom_bond_distance
_geom_bond_publ_flag
C1 C2 . 1.406(11) ?
C1 C6 . 1.421(12) ?
C1 N1 . 1.453(11) ?
C2 C3 . 1.407(12) ?
C2 C10 . 1.517(13) ?
C3 C4 . 1.386(14) ?
C3 H3 . 0.95 ?
C4 C5 . 1.371(14) ?
C4 H4 . 0.95 ?
C5 C6 . 1.394(11) ?
C5 H5 . 0.95 ?
C6 C7 . 1.520(12) ?
C7 C9 . 1.523(13) ?
C7 C8 . 1.532(13) ?
C7 H7 . 1.0 ?
C8 H8A . 0.98 ?
C8 H8B . 0.98 ?
C8 H8C . 0.98 ?
C9 H9A . 0.98 ?
C9 H9B . 0.98 ?
C9 H9C . 0.98 ?
C10 C12 . 1.520(13) ?
C10 C11 . 1.546(14) ?
C10 H10 . 1.0 ?
C11 H11A . 0.98 ?
C11 H11B . 0.98 ?
C11 H11C . 0.98 ?
C12 H12A . 0.98 ?
C12 H12B . 0.98 ?
C12 H12C . 0.98 ?
C13 N2 . 1.318(10) ?
C13 N1 . 1.376(10) ?
C13 C14 . 1.485(11) ?
C14 C19 . 1.378(12) ?
C14 C15 . 1.396(12) ?
C15 C16 . 1.384(14) ?
C15 H15 . 0.95 ?
C16 C17 . 1.381(14) ?
C16 H16 . 0.95 ?
C17 C18 . 1.399(14) ?
C17 H17 . 0.95 ?
C18 C19 . 1.396(11) ?
C18 H18 . 0.95 ?
C19 H19 . 0.95 ?
C20 C22 . 1.524(12) ?
C20 C23 . 1.537(13) ?
C20 C21 . 1.541(13) ?
C20 P1 . 1.857(9) ?
C21 H21A . 0.98 ?
C21 H21B . 0.98 ?
C21 H21C . 0.98 ?
C22 H22A . 0.98 ?
C22 H22B . 0.98 ?
C22 H22C . 0.98 ?
C23 H23A . 0.98 ?
C23 H23B . 0.98 ?
C23 H23C . 0.98 ?
C24 C25 . 1.517(12) ?
C24 C27 . 1.532(12) ?
C24 C26 . 1.547(12) ?
C24 P1 . 1.871(9) ?
C25 H25A . 0.98 ?
C25 H25B . 0.98 ?
C25 H25C . 0.98 ?
C26 H26A . 0.98 ?
C26 H26B . 0.98 ?
C26 H26C . 0.98 ?
C27 H27A . 0.98 ?
C27 H27B . 0.98 ?
C27 H27C . 0.98 ?
Cl1 Ge1 . 2.297(3) ?
Ge1 N1 . 1.975(7) ?
Ge1 P1 . 2.444(2) ?
N2 P1 . 1.667(7) ?
